data_4105035
loop_
_publ_author_name
'Baolin Li'
'Tsukasa Matsuo'
'Daisuke Hashizume'
'Hiroyuki Fueno'
'Kazuyoshi Tanaka'
'Kohei Tamao'

_publ_section_title
;
 \p-Conjugated Phosphasilenes Stabilized by Fused-Ring Bulky Groups
;
_journal_name_full 'Journal of the American Chemical Society'
_journal_page_first 13222
_journal_page_last 13223
_journal_paper_doi 10.1021/ja9051153
_journal_volume 131
_journal_year 2009
_chemical_formula_moiety 'C66 H97 P Si, C7 H8'
_chemical_formula_sum 'C73 H105 P Si'
_chemical_formula_weight 1041.63
_chemical_name_systematic
; 
 (E)-1,2-bis(1,1,3,3,5,5,7,7-octaethyl-s-hydrindacen-4-yl)-2-
(2-naphtyl)phosphasilene toluene solvate
;
_space_group_IT_number 2
_symmetry_cell_setting triclinic
_symmetry_Int_Tables_number 2
_symmetry_space_group_name_Hall '-P 1'
_symmetry_space_group_name_H-M 'P -1'
_atom_sites_solution_hydrogens geom
_atom_sites_solution_primary direct
_atom_sites_solution_secondary difmap
_audit_creation_method SHELXL-97
_cell_angle_alpha 114.210(7)
_cell_angle_beta 90.569(4)
_cell_angle_gamma 94.770(3)
_cell_formula_units_Z 2
_cell_length_a 11.762(4)
_cell_length_b 16.793(6)
_cell_length_c 17.517(6)
_cell_measurement_reflns_used 7273
_cell_measurement_temperature 100
_cell_measurement_theta_max 31.2
_cell_measurement_theta_min 2.1
_cell_volume 3141.0(19)
_computing_cell_refinement CrystalClear
_computing_data_collection CrystalClear
_computing_data_reduction CrystalStructure
_computing_molecular_graphics 'ORTEP-3 for Windows'
_computing_publication_material 'CrystalStruture 3.8'
_computing_structure_refinement 'SHELXL-97 (Sheldrick, 2008)'
_computing_structure_solution SIR2004
_diffrn_ambient_temperature 100
_diffrn_detector_area_resol_mean 28.5714
_diffrn_measured_fraction_theta_full 0.984
_diffrn_measured_fraction_theta_max 0.984
_diffrn_measurement_device_type 'Saturn724+ (4x4 bin mode)'
_diffrn_measurement_method \w
_diffrn_radiation_monochromator graphite
_diffrn_radiation_source 'Rotating anode'
_diffrn_radiation_type MoK\a
_diffrn_radiation_wavelength 0.71073
_diffrn_reflns_av_R_equivalents 0.0609
_diffrn_reflns_av_sigmaI/netI 0.1171
_diffrn_reflns_limit_h_max 13
_diffrn_reflns_limit_h_min -13
_diffrn_reflns_limit_k_max 19
_diffrn_reflns_limit_k_min -19
_diffrn_reflns_limit_l_max 16
_diffrn_reflns_limit_l_min -20
_diffrn_reflns_number 21584
_diffrn_reflns_theta_full 25.01
_diffrn_reflns_theta_max 25.01
_diffrn_reflns_theta_min 1.28
_diffrn_standards_number 0
_exptl_absorpt_coefficient_mu 0.103
_exptl_absorpt_correction_T_max 0.9918
_exptl_absorpt_correction_T_min 0.9796
_exptl_absorpt_correction_type multi-scan
_exptl_absorpt_process_details 'Jacobson, R. (1998) Private communication'
_exptl_crystal_colour yellow
_exptl_crystal_density_diffrn 1.101
_exptl_crystal_description plate
_exptl_crystal_F_000 1144
_exptl_crystal_size_max 0.20
_exptl_crystal_size_mid 0.10
_exptl_crystal_size_min 0.08
_refine_diff_density_max 0.499
_refine_diff_density_min -0.464
_refine_diff_density_rms 0.081
_refine_ls_extinction_method none
_refine_ls_goodness_of_fit_ref 1.037
_refine_ls_hydrogen_treatment constr
_refine_ls_matrix_type full
_refine_ls_number_parameters 733
_refine_ls_number_reflns 10875
_refine_ls_number_restraints 4
_refine_ls_restrained_S_all 1.037
_refine_ls_R_factor_all 0.1354
_refine_ls_R_factor_gt 0.0784
_refine_ls_shift/su_max 0.000
_refine_ls_shift/su_mean 0.000
_refine_ls_structure_factor_coef Fsqd
_refine_ls_weighting_details 'calc w=1/[\s^2^(Fo^2^)+(0.1079P)^2^] where P=(Fo^2^+2Fc^2^)/3'
_refine_ls_weighting_scheme calc
_refine_ls_wR_factor_gt 0.1888
_refine_ls_wR_factor_ref 0.2391
_reflns_number_gt 6115
_reflns_number_total 10875
_reflns_threshold_expression I>2\s(I)
_cod_data_source_file ja9051153_si_002.cif
_cod_data_source_block 1b
_cod_original_cell_volume 3141.0(18)
_cod_database_code 4105035

loop_
_symmetry_equiv_pos_as_xyz
'x, y, z'
'-x, -y, -z'

loop_
_atom_site_label
_atom_site_type_symbol
_atom_site_fract_x
_atom_site_fract_y
_atom_site_fract_z
_atom_site_U_iso_or_equiv
_atom_site_adp_type
_atom_site_occupancy
_atom_site_symmetry_multiplicity
_atom_site_calc_flag
_atom_site_refinement_flags
_atom_site_disorder_assembly
_atom_site_disorder_group
P1 P 0.16457(9) 0.28967(6) 0.13614(6) 0.0251(3) Uani 1 1 d . . .
Si1 Si 0.20995(9) 0.25063(7) 0.23074(6) 0.0247(3) Uani 1 1 d . . .
C1 C 0.1996(3) 0.1308(2) 0.2135(2) 0.0232(8) Uani 1 1 d . . .
C2 C 0.1020(3) 0.0892(2) 0.2342(2) 0.0238(8) Uani 1 1 d . . .
C3 C -0.0151(3) 0.1232(2) 0.2587(2) 0.0260(9) Uani 1 1 d . . .
C4 C -0.0892(3) 0.0408(2) 0.2574(2) 0.0298(9) Uani 1 1 d . A .
H4A H -0.1383 0.0581 0.3060 0.036 Uiso 1 1 calc R . .
H4B H -0.1389 0.0138 0.2055 0.036 Uiso 1 1 calc R . .
C5 C -0.0084(4) -0.0251(3) 0.2610(2) 0.0316(10) Uani 1 1 d . . .
C6 C 0.1027(3) 0.0065(2) 0.2355(2) 0.0255(9) Uani 1 1 d . A .
C7 C 0.1986(3) -0.0389(2) 0.2142(2) 0.0284(9) Uani 1 1 d . . .
H7 H 0.1995 -0.0942 0.2170 0.034 Uiso 1 1 calc R A .
C8 C 0.2934(3) -0.0030(2) 0.1889(2) 0.0272(9) Uani 1 1 d . A .
C9 C 0.4024(4) -0.0461(2) 0.1591(2) 0.0306(10) Uani 1 1 d . . .
C10 C 0.4620(3) 0.0139(2) 0.1222(2) 0.0262(9) Uani 1 1 d . A .
H10A H 0.4500 -0.0130 0.0605 0.031 Uiso 1 1 calc R . .
H10B H 0.5451 0.0220 0.1361 0.031 Uiso 1 1 calc R . .
C11 C 0.4123(3) 0.1033(2) 0.1591(2) 0.0246(9) Uani 1 1 d . . .
C12 C 0.2943(3) 0.0805(2) 0.1884(2) 0.0241(9) Uani 1 1 d . A .
C13 C -0.0041(4) 0.1987(3) 0.3483(2) 0.0341(10) Uani 1 1 d . . .
H13A H 0.0358 0.1782 0.3858 0.041 Uiso 1 1 calc R . .
H13B H 0.0449 0.2486 0.3462 0.041 Uiso 1 1 calc R . .
C14 C -0.1148(4) 0.2323(3) 0.3871(3) 0.0613(16) Uani 1 1 d . . .
H14A H -0.1578 0.2497 0.3492 0.092 Uiso 1 1 calc R . .
H14B H -0.0976 0.2830 0.4407 0.092 Uiso 1 1 calc R . .
H14C H -0.1604 0.1858 0.3964 0.092 Uiso 1 1 calc R . .
C15 C -0.0687(4) 0.1546(3) 0.1962(2) 0.0331(10) Uani 1 1 d . . .
H15A H -0.1499 0.1623 0.2088 0.040 Uiso 1 1 calc R . .
H15B H -0.0301 0.2130 0.2062 0.040 Uiso 1 1 calc R . .
C16 C -0.0628(4) 0.0947(3) 0.1032(3) 0.0454(12) Uani 1 1 d . . .
H16A H 0.0171 0.0862 0.0895 0.068 Uiso 1 1 calc R . .
H16B H -0.0964 0.1217 0.0693 0.068 Uiso 1 1 calc R . .
H16C H -0.1053 0.0378 0.0912 0.068 Uiso 1 1 calc R . .
C17A C 0.0082(4) -0.0186(3) 0.3509(3) 0.0437(12) Uani 0.696(7) 1 d PD A 1
H17A H 0.0711 -0.0539 0.3519 0.052 Uiso 0.696(7) 1 calc PR A 1
H17B H 0.0327 0.0432 0.3885 0.052 Uiso 0.696(7) 1 calc PR A 1
C18A C -0.0968(5) -0.0491(5) 0.3869(4) 0.0574(19) Uani 0.696(7) 1 d PD A 1
H18A H -0.1608 -0.0162 0.3846 0.086 Uiso 0.696(7) 1 calc PR A 1
H18B H -0.0790 -0.0385 0.4452 0.086 Uiso 0.696(7) 1 calc PR A 1
H18C H -0.1175 -0.1119 0.3538 0.086 Uiso 0.696(7) 1 calc PR A 1
C17B C 0.0082(4) -0.0186(3) 0.3509(3) 0.0437(12) Uani 0.304(7) 1 d PD A 2
H17C H 0.0375 0.0429 0.3860 0.052 Uiso 0.304(7) 1 calc PR A 2
H17D H -0.0692 -0.0272 0.3697 0.052 Uiso 0.304(7) 1 calc PR A 2
C18B C 0.0828(12) -0.0762(9) 0.3756(10) 0.0574(19) Uani 0.304(7) 1 d PD A 2
H18D H 0.0563 -0.1382 0.3432 0.086 Uiso 0.304(7) 1 calc PR A 2
H18E H 0.0772 -0.0617 0.4355 0.086 Uiso 0.304(7) 1 calc PR A 2
H18F H 0.1625 -0.0653 0.3638 0.086 Uiso 0.304(7) 1 calc PR A 2
C19 C -0.0500(4) -0.1213(3) 0.2005(2) 0.0387(11) Uani 1 1 d . A .
H19A H 0.0026 -0.1606 0.2085 0.046 Uiso 1 1 calc R . .
H19B H -0.1263 -0.1364 0.2171 0.046 Uiso 1 1 calc R . .
C20 C -0.0581(4) -0.1405(3) 0.1083(3) 0.0457(12) Uani 1 1 d . . .
H20A H -0.1207 -0.1109 0.0974 0.069 Uiso 1 1 calc R A .
H20B H -0.0728 -0.2039 0.0753 0.069 Uiso 1 1 calc R . .
H20C H 0.0138 -0.1191 0.0924 0.069 Uiso 1 1 calc R . .
C21 C 0.4715(4) -0.0461(3) 0.2351(3) 0.0417(11) Uani 1 1 d . A .
H21A H 0.4865 0.0154 0.2770 0.050 Uiso 1 1 calc R . .
H21B H 0.4231 -0.0782 0.2612 0.050 Uiso 1 1 calc R . .
C22 C 0.5854(4) -0.0863(3) 0.2165(3) 0.0518(13) Uani 1 1 d . . .
H22A H 0.5720 -0.1481 0.1774 0.078 Uiso 1 1 calc R A .
H22B H 0.6222 -0.0818 0.2687 0.078 Uiso 1 1 calc R . .
H22C H 0.6351 -0.0547 0.1914 0.078 Uiso 1 1 calc R . .
C23 C 0.3784(4) -0.1416(2) 0.0935(3) 0.0371(11) Uani 1 1 d . A .
H23A H 0.4515 -0.1626 0.0691 0.044 Uiso 1 1 calc R . .
H23B H 0.3499 -0.1784 0.1226 0.044 Uiso 1 1 calc R . .
C24 C 0.2922(4) -0.1560(3) 0.0216(3) 0.0397(11) Uani 1 1 d . . .
H24A H 0.2191 -0.1358 0.0447 0.059 Uiso 1 1 calc R A .
H24B H 0.2812 -0.2185 -0.0157 0.059 Uiso 1 1 calc R . .
H24C H 0.3213 -0.1227 -0.0100 0.059 Uiso 1 1 calc R . .
C25 C 0.4846(3) 0.1715(2) 0.2364(2) 0.0299(9) Uani 1 1 d . A .
H25A H 0.4559 0.2295 0.2513 0.036 Uiso 1 1 calc R . .
H25B H 0.4718 0.1553 0.2842 0.036 Uiso 1 1 calc R . .
C26 C 0.6130(3) 0.1806(3) 0.2259(2) 0.0343(10) Uani 1 1 d . . .
H26A H 0.6463 0.1288 0.2252 0.052 Uiso 1 1 calc R A .
H26B H 0.6483 0.2331 0.2726 0.052 Uiso 1 1 calc R . .
H26C H 0.6269 0.1859 0.1730 0.052 Uiso 1 1 calc R . .
C27 C 0.4049(3) 0.1390(2) 0.0909(2) 0.0249(9) Uani 1 1 d . A .
H27A H 0.3896 0.2014 0.1183 0.030 Uiso 1 1 calc R . .
H27B H 0.4804 0.1370 0.0660 0.030 Uiso 1 1 calc R . .
C28 C 0.3143(3) 0.0910(2) 0.0198(2) 0.0305(9) Uani 1 1 d . . .
H28A H 0.3285 0.0291 -0.0085 0.046 Uiso 1 1 calc R A .
H28B H 0.3181 0.1178 -0.0205 0.046 Uiso 1 1 calc R . .
H28C H 0.2384 0.0953 0.0429 0.046 Uiso 1 1 calc R . .
C29 C 0.1841(3) 0.4125(2) 0.1790(2) 0.0247(9) Uani 1 1 d . . .
C30 C 0.2868(3) 0.4564(2) 0.1677(2) 0.0254(9) Uani 1 1 d . . .
C31 C 0.3982(3) 0.4200(2) 0.1275(2) 0.0254(9) Uani 1 1 d . . .
C32 C 0.4631(3) 0.5000(2) 0.1185(3) 0.0295(9) Uani 1 1 d . . .
H32A H 0.5458 0.5024 0.1315 0.035 Uiso 1 1 calc R . .
H32B H 0.4529 0.4945 0.0603 0.035 Uiso 1 1 calc R . .
C33 C 0.4143(3) 0.5848(2) 0.1803(2) 0.0298(9) Uani 1 1 d . . .
C34 C 0.2985(3) 0.5488(2) 0.1959(2) 0.0276(9) Uani 1 1 d . . .
C35 C 0.2097(3) 0.5975(2) 0.2327(2) 0.0279(9) Uani 1 1 d . . .
H35 H 0.2195 0.6597 0.2537 0.034 Uiso 1 1 calc R . .
C36 C 0.1063(3) 0.5555(2) 0.2391(2) 0.0268(9) Uani 1 1 d . . .
C37 C -0.0014(3) 0.5999(2) 0.2698(2) 0.0288(9) Uani 1 1 d . . .
C38 C -0.0924(3) 0.5205(2) 0.2470(2) 0.0299(9) Uani 1 1 d . B .
H38A H -0.1405 0.5141 0.1977 0.036 Uiso 1 1 calc R . .
H38B H -0.1424 0.5300 0.2945 0.036 Uiso 1 1 calc R . .
C39 C -0.0311(3) 0.4357(2) 0.2267(2) 0.0257(9) Uani 1 1 d . . .
C40 C 0.0919(3) 0.4643(2) 0.2132(2) 0.0240(9) Uani 1 1 d . B .
C41 C 0.4662(3) 0.3940(2) 0.1886(2) 0.0288(9) Uani 1 1 d . . .
H41A H 0.4790 0.4458 0.2429 0.035 Uiso 1 1 calc R . .
H41B H 0.4188 0.3480 0.1987 0.035 Uiso 1 1 calc R . .
C42 C 0.5817(4) 0.3603(3) 0.1588(3) 0.0444(12) Uani 1 1 d . . .
H42A H 0.5695 0.3034 0.1106 0.067 Uiso 1 1 calc R . .
H42B H 0.6232 0.3537 0.2044 0.067 Uiso 1 1 calc R . .
H42C H 0.6263 0.4022 0.1425 0.067 Uiso 1 1 calc R . .
C43 C 0.3811(3) 0.3418(2) 0.0401(2) 0.0293(9) Uani 1 1 d . . .
H43A H 0.4560 0.3328 0.0142 0.035 Uiso 1 1 calc R . .
H43B H 0.3553 0.2883 0.0481 0.035 Uiso 1 1 calc R . .
C44 C 0.2958(4) 0.3521(3) -0.0210(2) 0.0367(10) Uani 1 1 d . . .
H44A H 0.2217 0.3631 0.0045 0.055 Uiso 1 1 calc R . .
H44B H 0.2872 0.2982 -0.0728 0.055 Uiso 1 1 calc R . .
H44C H 0.3240 0.4015 -0.0340 0.055 Uiso 1 1 calc R . .
C45 C 0.4845(4) 0.6302(3) 0.2643(3) 0.0374(11) Uani 1 1 d . . .
H45A H 0.4440 0.6801 0.3018 0.045 Uiso 1 1 calc R . .
H45B H 0.4858 0.5881 0.2905 0.045 Uiso 1 1 calc R . .
C46 C 0.6087(4) 0.6650(3) 0.2603(3) 0.0554(14) Uani 1 1 d . . .
H46A H 0.6505 0.6166 0.2236 0.083 Uiso 1 1 calc R . .
H46B H 0.6455 0.6908 0.3167 0.083 Uiso 1 1 calc R . .
H46C H 0.6091 0.7099 0.2379 0.083 Uiso 1 1 calc R . .
C47 C 0.4054(4) 0.6514(3) 0.1407(3) 0.0329(10) Uani 1 1 d . . .
H47A H 0.3826 0.7067 0.1842 0.039 Uiso 1 1 calc R . .
H47B H 0.4822 0.6644 0.1235 0.039 Uiso 1 1 calc R . .
C48 C 0.3212(4) 0.6216(3) 0.0646(2) 0.0378(11) Uani 1 1 d . . .
H48A H 0.3438 0.5677 0.0203 0.057 Uiso 1 1 calc R . .
H48B H 0.3218 0.6677 0.0438 0.057 Uiso 1 1 calc R . .
H48C H 0.2442 0.6105 0.0811 0.057 Uiso 1 1 calc R . .
C49 C 0.0146(4) 0.6576(3) 0.3645(2) 0.0380(11) Uani 1 1 d . . .
H49A H 0.0366 0.6204 0.3927 0.046 Uiso 1 1 calc R . .
H49B H 0.0792 0.7027 0.3735 0.046 Uiso 1 1 calc R . .
C50 C -0.0892(4) 0.7042(3) 0.4073(3) 0.0520(14) Uani 1 1 d . . .
H50A H -0.1077 0.7457 0.3838 0.078 Uiso 1 1 calc R . .
H50B H -0.0713 0.7360 0.4676 0.078 Uiso 1 1 calc R . .
H50C H -0.1547 0.6606 0.3977 0.078 Uiso 1 1 calc R . .
C51 C -0.0279(4) 0.6601(3) 0.2261(3) 0.0383(11) Uani 1 1 d . . .
H51A H -0.1020 0.6834 0.2449 0.046 Uiso 1 1 calc R . .
H51B H 0.0312 0.7107 0.2455 0.046 Uiso 1 1 calc R . .
C52 C -0.0333(4) 0.6185(3) 0.1301(3) 0.0467(12) Uani 1 1 d . . .
H52A H 0.0355 0.5884 0.1101 0.070 Uiso 1 1 calc R . .
H52B H -0.0379 0.6643 0.1095 0.070 Uiso 1 1 calc R . .
H52C H -0.1010 0.5761 0.1094 0.070 Uiso 1 1 calc R . .
C53A C -0.0370(4) 0.4051(3) 0.2979(2) 0.0429(12) Uani 0.684(6) 1 d PD B 3
H53A H 0.0144 0.3578 0.2841 0.051 Uiso 0.684(6) 1 calc PR B 3
H53B H -0.1156 0.3773 0.2948 0.051 Uiso 0.684(6) 1 calc PR B 3
C54A C -0.0096(6) 0.4672(4) 0.3900(3) 0.0468(17) Uani 0.684(6) 1 d PD B 3
H54A H 0.0667 0.4980 0.3957 0.070 Uiso 0.684(6) 1 calc PR B 3
H54B H -0.0115 0.4333 0.4241 0.070 Uiso 0.684(6) 1 calc PR B 3
H54C H -0.0662 0.5100 0.4090 0.070 Uiso 0.684(6) 1 calc PR B 3
C53B C -0.0370(4) 0.4051(3) 0.2979(2) 0.0429(12) Uani 0.316(6) 1 d PD B 4
H53C H 0.0178 0.4455 0.3431 0.051 Uiso 0.316(6) 1 calc PR B 4
H53D H -0.0072 0.3468 0.2765 0.051 Uiso 0.316(6) 1 calc PR B 4
C54B C -0.1490(7) 0.3966(9) 0.3397(8) 0.0468(17) Uani 0.316(6) 1 d PD B 4
H54D H -0.1850 0.4516 0.3578 0.070 Uiso 0.316(6) 1 calc PR B 4
H54E H -0.1326 0.3841 0.3884 0.070 Uiso 0.316(6) 1 calc PR B 4
H54F H -0.2009 0.3487 0.2995 0.070 Uiso 0.316(6) 1 calc PR B 4
C55 C -0.0898(3) 0.3596(3) 0.1477(2) 0.0312(10) Uani 1 1 d . B .
H55A H -0.0604 0.3043 0.1428 0.037 Uiso 1 1 calc R . .
H55B H -0.1727 0.3547 0.1562 0.037 Uiso 1 1 calc R . .
C56 C -0.0733(4) 0.3683(3) 0.0647(2) 0.0351(10) Uani 1 1 d . . .
H56A H -0.1115 0.4184 0.0655 0.053 Uiso 1 1 calc R B .
H56B H -0.1064 0.3146 0.0183 0.053 Uiso 1 1 calc R . .
H56C H 0.0084 0.3776 0.0572 0.053 Uiso 1 1 calc R . .
C57 C 0.2741(3) 0.4144(3) 0.3634(2) 0.0333(10) Uani 1 1 d . . .
H57 H 0.2541 0.4373 0.3242 0.040 Uiso 1 1 calc R . .
C58 C 0.2633(3) 0.3241(2) 0.3390(2) 0.0294(9) Uani 1 1 d . . .
C59 C 0.2939(4) 0.2919(3) 0.3990(2) 0.0329(10) Uani 1 1 d . . .
H59 H 0.2864 0.2304 0.3836 0.039 Uiso 1 1 calc R . .
C60 C 0.3334(4) 0.3467(3) 0.4777(2) 0.0406(11) Uani 1 1 d . . .
H60 H 0.3537 0.3228 0.5160 0.049 Uiso 1 1 calc R . .
C61 C 0.3451(4) 0.4392(3) 0.5040(3) 0.0447(12) Uani 1 1 d . . .
C62 C 0.3885(5) 0.4988(3) 0.5856(3) 0.0597(15) Uani 1 1 d . . .
H62 H 0.4095 0.4770 0.6255 0.072 Uiso 1 1 calc R . .
C63 C 0.3999(5) 0.5868(3) 0.6067(3) 0.0691(18) Uani 1 1 d . . .
H63 H 0.4295 0.6259 0.6611 0.083 Uiso 1 1 calc R . .
C64 C 0.3687(5) 0.6201(3) 0.5491(3) 0.0656(17) Uani 1 1 d . . .
H64 H 0.3775 0.6817 0.5647 0.079 Uiso 1 1 calc R . .
C65 C 0.3253(4) 0.5646(3) 0.4701(3) 0.0515(14) Uani 1 1 d . . .
H65 H 0.3026 0.5879 0.4318 0.062 Uiso 1 1 calc R . .
C66 C 0.3146(4) 0.4736(3) 0.4461(3) 0.0390(11) Uani 1 1 d . . .
C101 C 0.5571(7) 0.8694(4) 0.4744(6) 0.083(2) Uani 0.509(5) 1 d PG C 5
C102 C 0.4860(9) 0.8616(5) 0.4073(5) 0.087(3) Uani 0.509(5) 1 d PG C 5
H102 H 0.5180 0.8612 0.3576 0.105 Uiso 0.509(5) 1 calc PR C 5
C103 C 0.3681(8) 0.8542(5) 0.4130(5) 0.094(4) Uani 0.509(5) 1 d PG C 5
H103 H 0.3196 0.8488 0.3672 0.113 Uiso 0.509(5) 1 calc PR C 5
C104 C 0.3214(7) 0.8546(5) 0.4857(5) 0.068(3) Uani 0.509(5) 1 d PG C 5
H104 H 0.2408 0.8496 0.4896 0.081 Uiso 0.509(5) 1 calc PR C 5
C105 C 0.3924(8) 0.8625(5) 0.5528(5) 0.087(3) Uani 0.509(5) 1 d PG C 5
H105 H 0.3605 0.8628 0.6025 0.104 Uiso 0.509(5) 1 calc PR C 5
C106 C 0.5103(8) 0.8699(5) 0.5471(5) 0.068(3) Uani 0.509(5) 1 d PG C 5
H106 H 0.5589 0.8752 0.5930 0.081 Uiso 0.509(5) 1 calc PR C 5
C107 C 0.6848(7) 0.8774(8) 0.4683(9) 0.149(9) Uani 0.509(5) 1 d PG C 5
H10C H 0.7032 0.8702 0.4115 0.224 Uiso 0.509(5) 1 calc PR C 5
H10D H 0.7173 0.8319 0.4806 0.224 Uiso 0.509(5) 1 calc PR C 5
H10E H 0.7170 0.9353 0.5088 0.224 Uiso 0.509(5) 1 calc PR C 5
C201 C 0.5416(7) 0.8733(5) 0.4909(5) 0.083(2) Uani 0.491(5) 1 d PG C 6
C202 C 0.4971(9) 0.9137(5) 0.4437(6) 0.087(3) Uani 0.491(5) 1 d PG C 6
H202 H 0.5453 0.9531 0.4291 0.105 Uiso 0.491(5) 1 calc PR C 6
C203 C 0.3822(9) 0.8965(5) 0.4177(5) 0.094(4) Uani 0.491(5) 1 d PG C 6
H203 H 0.3519 0.9242 0.3854 0.113 Uiso 0.491(5) 1 calc PR C 6
C204 C 0.3118(7) 0.8389(5) 0.4390(5) 0.068(3) Uani 0.491(5) 1 d PG C 6
H204 H 0.2333 0.8271 0.4213 0.081 Uiso 0.491(5) 1 calc PR C 6
C205 C 0.3563(7) 0.7985(5) 0.4863(5) 0.087(3) Uani 0.491(5) 1 d PG C 6
H205 H 0.3081 0.7591 0.5008 0.104 Uiso 0.491(5) 1 calc PR C 6
C206 C 0.4712(8) 0.8156(5) 0.5122(5) 0.068(3) Uani 0.491(5) 1 d PG C 6
H206 H 0.5016 0.7880 0.5445 0.081 Uiso 0.491(5) 1 calc PR C 6
C207 C 0.6661(7) 0.8919(9) 0.5190(9) 0.149(9) Uani 0.491(5) 1 d PG C 6
H20D H 0.6746 0.9354 0.5773 0.224 Uiso 0.491(5) 1 calc PR C 6
H20E H 0.7085 0.9148 0.4833 0.224 Uiso 0.491(5) 1 calc PR C 6
H20F H 0.6962 0.8376 0.5147 0.224 Uiso 0.491(5) 1 calc PR C 6

loop_
_atom_site_aniso_label
_atom_site_aniso_U_11
_atom_site_aniso_U_22
_atom_site_aniso_U_33
_atom_site_aniso_U_23
_atom_site_aniso_U_13
_atom_site_aniso_U_12
P1 0.0213(6) 0.0235(6) 0.0279(6) 0.0079(4) -0.0007(4) 0.0032(4)
Si1 0.0217(6) 0.0226(6) 0.0251(6) 0.0052(5) -0.0015(4) 0.0019(4)
C1 0.021(2) 0.023(2) 0.025(2) 0.0097(16) -0.0037(16) 0.0012(16)
C2 0.019(2) 0.026(2) 0.023(2) 0.0084(16) -0.0041(15) 0.0013(16)
C3 0.023(2) 0.027(2) 0.027(2) 0.0105(17) -0.0036(16) -0.0022(17)
C4 0.023(2) 0.031(2) 0.032(2) 0.0118(18) 0.0003(17) -0.0045(17)
C5 0.027(2) 0.035(2) 0.033(2) 0.0155(19) -0.0029(18) -0.0001(18)
C6 0.029(2) 0.024(2) 0.022(2) 0.0085(16) -0.0042(16) 0.0007(17)
C7 0.034(2) 0.021(2) 0.033(2) 0.0137(17) -0.0017(18) 0.0026(17)
C8 0.029(2) 0.025(2) 0.028(2) 0.0108(17) -0.0029(17) 0.0047(17)
C9 0.027(2) 0.029(2) 0.039(2) 0.0161(18) 0.0003(18) 0.0082(18)
C10 0.025(2) 0.022(2) 0.029(2) 0.0076(16) -0.0024(16) 0.0026(17)
C11 0.018(2) 0.021(2) 0.029(2) 0.0047(16) -0.0009(16) 0.0017(16)
C12 0.025(2) 0.024(2) 0.022(2) 0.0073(16) 0.0014(16) 0.0051(16)
C13 0.028(2) 0.034(2) 0.034(2) 0.0070(19) 0.0003(18) 0.0029(19)
C14 0.033(3) 0.060(3) 0.059(3) -0.008(3) 0.012(2) 0.004(2)
C15 0.022(2) 0.041(2) 0.039(2) 0.020(2) -0.0016(18) 0.0020(19)
C16 0.041(3) 0.054(3) 0.042(3) 0.024(2) -0.018(2) -0.009(2)
C17A 0.047(3) 0.047(3) 0.042(3) 0.025(2) -0.007(2) -0.004(2)
C18A 0.055(5) 0.076(5) 0.054(4) 0.042(4) 0.007(3) -0.002(4)
C17B 0.047(3) 0.047(3) 0.042(3) 0.025(2) -0.007(2) -0.004(2)
C18B 0.055(5) 0.076(5) 0.054(4) 0.042(4) 0.007(3) -0.002(4)
C19 0.035(3) 0.037(3) 0.042(3) 0.016(2) 0.002(2) -0.003(2)
C20 0.046(3) 0.037(3) 0.043(3) 0.006(2) -0.009(2) 0.000(2)
C21 0.032(3) 0.052(3) 0.047(3) 0.025(2) -0.001(2) 0.012(2)
C22 0.035(3) 0.067(3) 0.074(3) 0.048(3) -0.002(2) 0.016(2)
C23 0.031(3) 0.026(2) 0.057(3) 0.019(2) 0.008(2) 0.0091(19)
C24 0.038(3) 0.026(2) 0.046(3) 0.0068(19) 0.004(2) 0.001(2)
C25 0.024(2) 0.027(2) 0.033(2) 0.0069(17) -0.0053(17) 0.0004(17)
C26 0.024(2) 0.030(2) 0.039(2) 0.0040(19) -0.0055(18) 0.0021(18)
C27 0.021(2) 0.022(2) 0.030(2) 0.0085(16) 0.0017(16) 0.0047(16)
C28 0.029(2) 0.030(2) 0.034(2) 0.0135(18) 0.0020(18) 0.0053(18)
C29 0.018(2) 0.026(2) 0.028(2) 0.0079(17) -0.0029(16) 0.0057(16)
C30 0.017(2) 0.024(2) 0.034(2) 0.0099(17) 0.0007(16) 0.0044(16)
C31 0.015(2) 0.024(2) 0.038(2) 0.0142(17) 0.0041(16) 0.0008(16)
C32 0.018(2) 0.028(2) 0.046(2) 0.0195(19) 0.0033(18) 0.0019(17)
C33 0.019(2) 0.030(2) 0.043(2) 0.0183(19) 0.0002(18) 0.0024(17)
C34 0.021(2) 0.026(2) 0.034(2) 0.0098(17) -0.0038(17) -0.0011(17)
C35 0.023(2) 0.024(2) 0.035(2) 0.0104(17) -0.0027(17) 0.0035(17)
C36 0.027(2) 0.028(2) 0.024(2) 0.0073(17) -0.0005(16) 0.0104(18)
C37 0.021(2) 0.030(2) 0.032(2) 0.0084(18) -0.0005(17) 0.0059(17)
C38 0.019(2) 0.037(2) 0.033(2) 0.0122(18) 0.0004(17) 0.0118(18)
C39 0.019(2) 0.029(2) 0.031(2) 0.0140(17) 0.0042(16) 0.0060(17)
C40 0.018(2) 0.028(2) 0.024(2) 0.0093(16) 0.0022(15) 0.0045(16)
C41 0.019(2) 0.028(2) 0.038(2) 0.0112(18) -0.0008(17) 0.0074(17)
C42 0.026(3) 0.051(3) 0.066(3) 0.033(2) 0.005(2) 0.009(2)
C43 0.024(2) 0.031(2) 0.032(2) 0.0132(18) 0.0060(17) 0.0030(17)
C44 0.037(3) 0.038(2) 0.035(2) 0.0143(19) 0.0021(19) 0.007(2)
C45 0.032(3) 0.034(2) 0.045(3) 0.016(2) -0.008(2) -0.0003(19)
C46 0.030(3) 0.071(4) 0.068(3) 0.034(3) -0.015(2) -0.011(2)
C47 0.023(2) 0.029(2) 0.049(3) 0.018(2) 0.0007(19) 0.0014(18)
C48 0.036(3) 0.039(3) 0.046(3) 0.024(2) 0.001(2) 0.005(2)
C49 0.031(3) 0.039(3) 0.034(2) 0.0035(19) 0.0012(19) 0.008(2)
C50 0.038(3) 0.052(3) 0.046(3) -0.003(2) 0.009(2) 0.015(2)
C51 0.033(3) 0.036(2) 0.049(3) 0.019(2) 0.002(2) 0.012(2)
C52 0.041(3) 0.055(3) 0.059(3) 0.037(2) 0.002(2) 0.017(2)
C53A 0.038(3) 0.051(3) 0.049(3) 0.027(2) 0.015(2) 0.023(2)
C54A 0.048(4) 0.051(4) 0.040(3) 0.016(3) 0.001(3) 0.015(3)
C53B 0.038(3) 0.051(3) 0.049(3) 0.027(2) 0.015(2) 0.023(2)
C54B 0.048(4) 0.051(4) 0.040(3) 0.016(3) 0.001(3) 0.015(3)
C55 0.020(2) 0.033(2) 0.040(2) 0.0138(19) 0.0000(18) 0.0045(18)
C56 0.031(2) 0.034(2) 0.035(2) 0.0091(19) -0.0087(19) -0.0010(19)
C57 0.031(2) 0.032(2) 0.030(2) 0.0044(18) -0.0073(18) 0.0059(19)
C58 0.026(2) 0.030(2) 0.028(2) 0.0075(18) -0.0002(17) 0.0053(18)
C59 0.038(3) 0.028(2) 0.030(2) 0.0085(18) 0.0005(19) 0.0021(19)
C60 0.041(3) 0.048(3) 0.030(2) 0.013(2) -0.005(2) 0.005(2)
C61 0.046(3) 0.044(3) 0.032(2) 0.002(2) -0.008(2) 0.009(2)
C62 0.073(4) 0.054(3) 0.035(3) -0.001(2) -0.015(3) 0.015(3)
C63 0.080(4) 0.050(4) 0.043(3) -0.018(3) -0.027(3) 0.022(3)
C64 0.068(4) 0.036(3) 0.060(3) -0.014(3) -0.020(3) 0.007(3)
C65 0.053(3) 0.043(3) 0.041(3) -0.001(2) -0.012(2) 0.010(2)
C66 0.038(3) 0.034(3) 0.035(2) 0.002(2) -0.005(2) 0.006(2)
C101 0.090(6) 0.043(4) 0.126(7) 0.044(4) 0.023(5) 0.014(4)
C102 0.093(8) 0.043(7) 0.122(10) 0.037(7) -0.044(7) -0.022(7)
C103 0.151(11) 0.036(9) 0.073(5) -0.002(6) -0.012(6) 0.021(8)
C104 0.073(6) 0.064(6) 0.056(8) 0.016(7) -0.003(7) -0.006(5)
C105 0.104(9) 0.070(7) 0.081(7) 0.021(5) 0.015(6) 0.035(6)
C106 0.085(8) 0.072(8) 0.055(7) 0.031(6) 0.021(5) 0.025(6)
C107 0.054(6) 0.045(6) 0.34(3) 0.070(11) 0.010(11) 0.012(5)
C201 0.090(6) 0.043(4) 0.126(7) 0.044(4) 0.023(5) 0.014(4)
C202 0.093(8) 0.043(7) 0.122(10) 0.037(7) -0.044(7) -0.022(7)
C203 0.151(11) 0.036(9) 0.073(5) -0.002(6) -0.012(6) 0.021(8)
C204 0.073(6) 0.064(6) 0.056(8) 0.016(7) -0.003(7) -0.006(5)
C205 0.104(9) 0.070(7) 0.081(7) 0.021(5) 0.015(6) 0.035(6)
C206 0.085(8) 0.072(8) 0.055(7) 0.031(6) 0.021(5) 0.025(6)
C207 0.054(6) 0.045(6) 0.34(3) 0.070(11) 0.010(11) 0.012(5)

loop_
_atom_type_symbol
_atom_type_description
_atom_type_scat_dispersion_real
_atom_type_scat_dispersion_imag
_atom_type_scat_source
C C 0.0033 0.0016 'International Tables Vol C Tables 4.2.6.8 and 6.1.1.4'
H H 0.0000 0.0000 'International Tables Vol C Tables 4.2.6.8 and 6.1.1.4'
Si Si 0.0817 0.0704 'International Tables Vol C Tables 4.2.6.8 and 6.1.1.4'
P P 0.1023 0.0942 'International Tables Vol C Tables 4.2.6.8 and 6.1.1.4'

loop_
_geom_angle_atom_site_label_1
_geom_angle_atom_site_label_2
_geom_angle_atom_site_label_3
_geom_angle
C29 P1 Si1 108.89(13)
C58 Si1 C1 111.48(17)
C58 Si1 P1 126.27(14)
C1 Si1 P1 122.25(12)
C12 C1 C2 115.6(3)
C12 C1 Si1 121.6(3)
C2 C1 Si1 122.4(3)
C6 C2 C1 121.9(4)
C6 C2 C3 109.5(3)
C1 C2 C3 128.6(3)
C2 C3 C15 113.4(3)
C2 C3 C13 109.4(3)
C15 C3 C13 110.1(3)
C2 C3 C4 102.9(3)
C15 C3 C4 109.7(3)
C13 C3 C4 111.2(3)
C5 C4 C3 108.4(3)
C5 C4 H4A 110.0
C3 C4 H4A 110.0
C5 C4 H4B 110.0
C3 C4 H4B 110.0
H4A C4 H4B 108.4
C6 C5 C4 102.2(3)
C6 C5 C17A 108.9(3)
C4 C5 C17A 111.5(3)
C6 C5 C19 112.0(3)
C4 C5 C19 112.3(3)
C17A C5 C19 109.6(3)
C7 C6 C2 120.7(4)
C7 C6 C5 125.8(4)
C2 C6 C5 113.6(3)
C6 C7 C8 119.3(4)
C6 C7 H7 120.3
C8 C7 H7 120.3
C7 C8 C12 120.5(4)
C7 C8 C9 126.0(4)
C12 C8 C9 113.4(3)
C8 C9 C10 101.9(3)
C8 C9 C23 112.2(3)
C10 C9 C23 112.3(3)
C8 C9 C21 109.3(3)
C10 C9 C21 112.5(3)
C23 C9 C21 108.6(3)
C9 C10 C11 109.0(3)
C9 C10 H10A 109.9
C11 C10 H10A 109.9
C9 C10 H10B 109.9
C11 C10 H10B 109.9
H10A C10 H10B 108.3
C10 C11 C27 109.4(3)
C10 C11 C25 112.4(3)
C27 C11 C25 109.5(3)
C10 C11 C12 102.5(3)
C27 C11 C12 114.2(3)
C25 C11 C12 108.8(3)
C8 C12 C1 121.7(4)
C8 C12 C11 108.4(3)
C1 C12 C11 129.8(3)
C14 C13 C3 116.4(3)
C14 C13 H13A 108.2
C3 C13 H13A 108.2
C14 C13 H13B 108.2
C3 C13 H13B 108.2
H13A C13 H13B 107.4
C13 C14 H14A 109.5
C13 C14 H14B 109.5
H14A C14 H14B 109.5
C13 C14 H14C 109.5
H14A C14 H14C 109.5
H14B C14 H14C 109.5
C16 C15 C3 116.2(3)
C16 C15 H15A 108.2
C3 C15 H15A 108.2
C16 C15 H15B 108.2
C3 C15 H15B 108.2
H15A C15 H15B 107.4
C15 C16 H16A 109.5
C15 C16 H16B 109.5
H16A C16 H16B 109.5
C15 C16 H16C 109.5
H16A C16 H16C 109.5
H16B C16 H16C 109.5
C18A C17A C5 115.9(4)
C18A C17A H17A 108.3
C5 C17A H17A 108.3
C18A C17A H17B 108.3
C5 C17A H17B 108.3
H17A C17A H17B 107.4
H18D C18B H18E 109.5
H18D C18B H18F 109.5
H18E C18B H18F 109.5
C20 C19 C5 116.0(4)
C20 C19 H19A 108.3
C5 C19 H19A 108.3
C20 C19 H19B 108.3
C5 C19 H19B 108.3
H19A C19 H19B 107.4
C19 C20 H20A 109.5
C19 C20 H20B 109.5
H20A C20 H20B 109.5
C19 C20 H20C 109.5
H20A C20 H20C 109.5
H20B C20 H20C 109.5
C22 C21 C9 116.4(4)
C22 C21 H21A 108.2
C9 C21 H21A 108.2
C22 C21 H21B 108.2
C9 C21 H21B 108.2
H21A C21 H21B 107.3
C21 C22 H22A 109.5
C21 C22 H22B 109.5
H22A C22 H22B 109.5
C21 C22 H22C 109.5
H22A C22 H22C 109.5
H22B C22 H22C 109.5
C24 C23 C9 115.6(3)
C24 C23 H23A 108.4
C9 C23 H23A 108.4
C24 C23 H23B 108.4
C9 C23 H23B 108.4
H23A C23 H23B 107.5
C23 C24 H24A 109.5
C23 C24 H24B 109.5
H24A C24 H24B 109.5
C23 C24 H24C 109.5
H24A C24 H24C 109.5
H24B C24 H24C 109.5
C26 C25 C11 116.0(3)
C26 C25 H25A 108.3
C11 C25 H25A 108.3
C26 C25 H25B 108.3
C11 C25 H25B 108.3
H25A C25 H25B 107.4
C25 C26 H26A 109.5
C25 C26 H26B 109.5
H26A C26 H26B 109.5
C25 C26 H26C 109.5
H26A C26 H26C 109.5
H26B C26 H26C 109.5
C28 C27 C11 116.1(3)
C28 C27 H27A 108.3
C11 C27 H27A 108.3
C28 C27 H27B 108.3
C11 C27 H27B 108.3
H27A C27 H27B 107.4
C27 C28 H28A 109.5
C27 C28 H28B 109.5
H28A C28 H28B 109.5
C27 C28 H28C 109.5
H28A C28 H28C 109.5
H28B C28 H28C 109.5
C30 C29 C40 117.3(3)
C30 C29 P1 120.7(3)
C40 C29 P1 121.5(3)
C34 C30 C29 120.5(3)
C34 C30 C31 109.0(3)
C29 C30 C31 130.5(3)
C30 C31 C41 109.1(3)
C30 C31 C43 114.9(3)
C41 C31 C43 110.2(3)
C30 C31 C32 102.9(3)
C41 C31 C32 110.1(3)
C43 C31 C32 109.3(3)
C33 C32 C31 108.4(3)
C33 C32 H32A 110.0
C31 C32 H32A 110.0
C33 C32 H32B 110.0
C31 C32 H32B 110.0
H32A C32 H32B 108.4
C34 C33 C45 109.0(3)
C34 C33 C47 112.7(3)
C45 C33 C47 108.9(3)
C34 C33 C32 101.6(3)
C45 C33 C32 113.3(3)
C47 C33 C32 111.2(3)
C35 C34 C30 120.7(4)
C35 C34 C33 125.9(4)
C30 C34 C33 113.4(3)
C34 C35 C36 119.7(4)
C34 C35 H35 120.1
C36 C35 H35 120.1
C35 C36 C40 121.2(4)
C35 C36 C37 125.1(3)
C40 C36 C37 113.7(3)
C36 C37 C49 109.1(3)
C36 C37 C51 111.7(3)
C49 C37 C51 107.6(3)
C36 C37 C38 102.0(3)
C49 C37 C38 113.9(3)
C51 C37 C38 112.5(3)
C37 C38 C39 109.2(3)
C37 C38 H38A 109.8
C39 C38 H38A 109.8
C37 C38 H38B 109.8
C39 C38 H38B 109.8
H38A C38 H38B 108.3
C53A C39 C40 112.2(3)
C53A C39 C55 106.9(3)
C40 C39 C55 113.1(3)
C53A C39 C38 112.3(3)
C40 C39 C38 102.6(3)
C55 C39 C38 109.8(3)
C36 C40 C29 120.4(4)
C36 C40 C39 109.9(3)
C29 C40 C39 129.7(3)
C42 C41 C31 115.2(3)
C42 C41 H41A 108.5
C31 C41 H41A 108.5
C42 C41 H41B 108.5
C31 C41 H41B 108.5
H41A C41 H41B 107.5
C41 C42 H42A 109.5
C41 C42 H42B 109.5
H42A C42 H42B 109.5
C41 C42 H42C 109.5
H42A C42 H42C 109.5
H42B C42 H42C 109.5
C44 C43 C31 115.5(3)
C44 C43 H43A 108.4
C31 C43 H43A 108.4
C44 C43 H43B 108.4
C31 C43 H43B 108.4
H43A C43 H43B 107.5
C43 C44 H44A 109.5
C43 C44 H44B 109.5
H44A C44 H44B 109.5
C43 C44 H44C 109.5
H44A C44 H44C 109.5
H44B C44 H44C 109.5
C46 C45 C33 116.6(4)
C46 C45 H45A 108.1
C33 C45 H45A 108.1
C46 C45 H45B 108.1
C33 C45 H45B 108.1
H45A C45 H45B 107.3
C45 C46 H46A 109.5
C45 C46 H46B 109.5
H46A C46 H46B 109.5
C45 C46 H46C 109.5
H46A C46 H46C 109.5
H46B C46 H46C 109.5
C48 C47 C33 115.4(3)
C48 C47 H47A 108.4
C33 C47 H47A 108.4
C48 C47 H47B 108.4
C33 C47 H47B 108.4
H47A C47 H47B 107.5
C47 C48 H48A 109.5
C47 C48 H48B 109.5
H48A C48 H48B 109.5
C47 C48 H48C 109.5
H48A C48 H48C 109.5
H48B C48 H48C 109.5
C50 C49 C37 116.2(4)
C50 C49 H49A 108.2
C37 C49 H49A 108.2
C50 C49 H49B 108.2
C37 C49 H49B 108.2
H49A C49 H49B 107.4
C49 C50 H50A 109.5
C49 C50 H50B 109.5
H50A C50 H50B 109.5
C49 C50 H50C 109.5
H50A C50 H50C 109.5
H50B C50 H50C 109.5
C52 C51 C37 116.6(3)
C52 C51 H51A 108.1
C37 C51 H51A 108.1
C52 C51 H51B 108.1
C37 C51 H51B 108.1
H51A C51 H51B 107.3
C51 C52 H52A 109.5
C51 C52 H52B 109.5
H52A C52 H52B 109.5
C51 C52 H52C 109.5
H52A C52 H52C 109.5
H52B C52 H52C 109.5
C39 C53A C54A 122.9(4)
C39 C53A H53A 106.6
C54A C53A H53A 106.6
C39 C53A H53B 106.6
C54A C53A H53B 106.6
H53A C53A H53B 106.6
C56 C55 C39 115.8(3)
C56 C55 H55A 108.3
C39 C55 H55A 108.3
C56 C55 H55B 108.3
C39 C55 H55B 108.3
H55A C55 H55B 107.4
C55 C56 H56A 109.5
C55 C56 H56B 109.5
H56A C56 H56B 109.5
C55 C56 H56C 109.5
H56A C56 H56C 109.5
H56B C56 H56C 109.5
C58 C57 C66 121.5(4)
C58 C57 H57 119.3
C66 C57 H57 119.3
C57 C58 C59 118.0(3)
C57 C58 Si1 119.5(3)
C59 C58 Si1 122.6(3)
C60 C59 C58 121.6(4)
C60 C59 H59 119.2
C58 C59 H59 119.2
C59 C60 C61 121.4(4)
C59 C60 H60 119.3
C61 C60 H60 119.3
C66 C61 C60 118.5(4)
C66 C61 C62 118.5(4)
C60 C61 C62 123.0(4)
C63 C62 C61 120.3(5)
C63 C62 H62 119.8
C61 C62 H62 119.8
C62 C63 C64 120.7(4)
C62 C63 H63 119.7
C64 C63 H63 119.7
C65 C64 C63 120.6(5)
C65 C64 H64 119.7
C63 C64 H64 119.7
C64 C65 C66 119.9(5)
C64 C65 H65 120.0
C66 C65 H65 120.0
C65 C66 C61 119.9(4)
C65 C66 C57 121.0(4)
C61 C66 C57 119.0(4)
C102 C101 C106 120.0
C102 C101 C107 120.0
C106 C101 C107 120.0
C101 C102 C103 120.0
C104 C103 C102 120.0
C103 C104 C105 120.0
C106 C105 C104 120.0
C105 C106 C101 120.0
C206 C201 C202 120.0
C206 C201 C207 120.0
C202 C201 C207 120.0
C201 C202 C203 120.0
C204 C203 C202 120.0
C203 C204 C205 120.0
C206 C205 C204 120.0
C201 C206 C205 120.0

loop_
_geom_bond_atom_site_label_1
_geom_bond_atom_site_label_2
_geom_bond_distance
P1 C29 1.876(4)
P1 Si1 2.0958(16)
Si1 C58 1.855(4)
Si1 C1 1.901(4)
C1 C12 1.417(5)
C1 C2 1.422(5)
C2 C6 1.399(5)
C2 C3 1.533(5)
C3 C15 1.545(5)
C3 C13 1.556(5)
C3 C4 1.564(5)
C4 C5 1.538(5)
C4 H4A 0.9900
C4 H4B 0.9900
C5 C6 1.510(5)
C5 C17A 1.544(5)
C5 C19 1.558(6)
C6 C7 1.382(5)
C7 C8 1.386(5)
C7 H7 0.9500
C8 C12 1.405(5)
C8 C9 1.516(5)
C9 C10 1.533(5)
C9 C23 1.543(5)
C9 C21 1.552(5)
C10 C11 1.540(5)
C10 H10A 0.9900
C10 H10B 0.9900
C11 C27 1.546(5)
C11 C25 1.553(5)
C11 C12 1.557(5)
C13 C14 1.516(6)
C13 H13A 0.9900
C13 H13B 0.9900
C14 H14A 0.9800
C14 H14B 0.9800
C14 H14C 0.9800
C15 C16 1.530(6)
C15 H15A 0.9900
C15 H15B 0.9900
C16 H16A 0.9800
C16 H16B 0.9800
C16 H16C 0.9800
C17A C18A 1.535(2)
C17A H17A 0.9900
C17A H17B 0.9900
C18A H18A 0.9800
C18A H18B 0.9800
C18A H18C 0.9800
C18B H18D 0.9800
C18B H18E 0.9800
C18B H18F 0.9800
C19 C20 1.513(6)
C19 H19A 0.9900
C19 H19B 0.9900
C20 H20A 0.9800
C20 H20B 0.9800
C20 H20C 0.9800
C21 C22 1.529(6)
C21 H21A 0.9900
C21 H21B 0.9900
C22 H22A 0.9800
C22 H22B 0.9800
C22 H22C 0.9800
C23 C24 1.534(6)
C23 H23A 0.9900
C23 H23B 0.9900
C24 H24A 0.9800
C24 H24B 0.9800
C24 H24C 0.9800
C25 C26 1.526(5)
C25 H25A 0.9900
C25 H25B 0.9900
C26 H26A 0.9800
C26 H26B 0.9800
C26 H26C 0.9800
C27 C28 1.530(5)
C27 H27A 0.9900
C27 H27B 0.9900
C28 H28A 0.9800
C28 H28B 0.9800
C28 H28C 0.9800
C29 C30 1.420(5)
C29 C40 1.426(5)
C30 C34 1.416(5)
C30 C31 1.545(5)
C31 C41 1.549(5)
C31 C43 1.552(5)
C31 C32 1.557(5)
C32 C33 1.554(5)
C32 H32A 0.9900
C32 H32B 0.9900
C33 C34 1.516(5)
C33 C45 1.542(5)
C33 C47 1.548(5)
C34 C35 1.378(5)
C35 C36 1.384(5)
C35 H35 0.9500
C36 C40 1.402(5)
C36 C37 1.514(5)
C37 C49 1.539(5)
C37 C51 1.545(5)
C37 C38 1.549(5)
C38 C39 1.560(5)
C38 H38A 0.9900
C38 H38B 0.9900
C39 C53A 1.532(5)
C39 C40 1.538(5)
C39 C55 1.552(5)
C41 C42 1.529(5)
C41 H41A 0.9900
C41 H41B 0.9900
C42 H42A 0.9800
C42 H42B 0.9800
C42 H42C 0.9800
C43 C44 1.530(5)
C43 H43A 0.9900
C43 H43B 0.9900
C44 H44A 0.9800
C44 H44B 0.9800
C44 H44C 0.9800
C45 C46 1.541(6)
C45 H45A 0.9900
C45 H45B 0.9900
C46 H46A 0.9800
C46 H46B 0.9800
C46 H46C 0.9800
C47 C48 1.534(5)
C47 H47A 0.9900
C47 H47B 0.9900
C48 H48A 0.9800
C48 H48B 0.9800
C48 H48C 0.9800
C49 C50 1.537(6)
C49 H49A 0.9900
C49 H49B 0.9900
C50 H50A 0.9800
C50 H50B 0.9800
C50 H50C 0.9800
C51 C52 1.531(6)
C51 H51A 0.9900
C51 H51B 0.9900
C52 H52A 0.9800
C52 H52B 0.9800
C52 H52C 0.9800
C53A C54A 1.532(2)
C53A H53A 0.9900
C53A H53B 0.9900
C54A H54A 0.9800
C54A H54B 0.9800
C54A H54C 0.9800
C54B H54D 0.9800
C54B H54E 0.9800
C54B H54F 0.9800
C55 C56 1.532(5)
C55 H55A 0.9900
C55 H55B 0.9900
C56 H56A 0.9800
C56 H56B 0.9800
C56 H56C 0.9800
C57 C58 1.391(5)
C57 C66 1.428(5)
C57 H57 0.9500
C58 C59 1.420(5)
C59 C60 1.357(5)
C59 H59 0.9500
C60 C61 1.422(6)
C60 H60 0.9500
C61 C66 1.414(6)
C61 C62 1.425(6)
C62 C63 1.362(7)
C62 H62 0.9500
C63 C64 1.400(7)
C63 H63 0.9500
C64 C65 1.377(6)
C64 H64 0.9500
C65 C66 1.403(6)
C65 H65 0.9500
C101 C102 1.3898
C101 C106 1.3898
C101 C107 1.5058
C102 C103 1.3898
C102 H102 0.9500
C103 C104 1.3898
C103 H103 0.9500
C104 C105 1.3898
C104 H104 0.9500
C105 C106 1.3897
C105 H105 0.9500
C106 H106 0.9500
C107 H10C 0.9800
C107 H10D 0.9800
C107 H10E 0.9800
C201 C206 1.3896
C201 C202 1.3898
C201 C207 1.5057
C202 C203 1.3898
C202 H202 0.9500
C203 C204 1.3896
C203 H203 0.9500
C204 C205 1.3898
C204 H204 0.9500
C205 C206 1.3897
C205 H205 0.9500
C206 H206 0.9500
C207 H20D 0.9800
C207 H20E 0.9800
C207 H20F 0.9800

loop_
_geom_torsion_atom_site_label_1
_geom_torsion_atom_site_label_2
_geom_torsion_atom_site_label_3
_geom_torsion_atom_site_label_4
_geom_torsion
C29 P1 Si1 C58 -1.0(2)
C29 P1 Si1 C1 178.78(19)
C58 Si1 C1 C12 -86.8(3)
P1 Si1 C1 C12 93.4(3)
C58 Si1 C1 C2 85.7(3)
P1 Si1 C1 C2 -94.1(3)
C12 C1 C2 C6 4.5(5)
Si1 C1 C2 C6 -168.4(3)
C12 C1 C2 C3 -176.4(3)
Si1 C1 C2 C3 10.7(5)
C6 C2 C3 C15 -129.0(3)
C1 C2 C3 C15 51.8(5)
C6 C2 C3 C13 107.6(3)
C1 C2 C3 C13 -71.5(5)
C6 C2 C3 C4 -10.6(4)
C1 C2 C3 C4 170.2(4)
C2 C3 C4 C5 17.9(4)
C15 C3 C4 C5 138.9(3)
C13 C3 C4 C5 -99.1(4)
C3 C4 C5 C6 -18.0(4)
C3 C4 C5 C17A 98.2(4)
C3 C4 C5 C19 -138.3(3)
C1 C2 C6 C7 -1.8(5)
C3 C2 C6 C7 179.0(3)
C1 C2 C6 C5 178.6(3)
C3 C2 C6 C5 -0.7(4)
C4 C5 C6 C7 -167.8(3)
C17A C5 C6 C7 74.1(5)
C19 C5 C6 C7 -47.3(5)
C4 C5 C6 C2 11.8(4)
C17A C5 C6 C2 -106.3(4)
C19 C5 C6 C2 132.3(3)
C2 C6 C7 C8 -2.0(5)
C5 C6 C7 C8 177.6(3)
C6 C7 C8 C12 2.9(6)
C6 C7 C8 C9 -176.4(3)
C7 C8 C9 C10 167.9(4)
C12 C8 C9 C10 -11.4(4)
C7 C8 C9 C23 47.5(5)
C12 C8 C9 C23 -131.8(4)
C7 C8 C9 C21 -72.9(5)
C12 C8 C9 C21 107.8(4)
C8 C9 C10 C11 20.4(4)
C23 C9 C10 C11 140.6(3)
C21 C9 C10 C11 -96.5(4)
C9 C10 C11 C27 -143.2(3)
C9 C10 C11 C25 95.0(4)
C9 C10 C11 C12 -21.6(4)
C7 C8 C12 C1 0.1(5)
C9 C8 C12 C1 179.5(3)
C7 C8 C12 C11 178.8(3)
C9 C8 C12 C11 -1.9(4)
C2 C1 C12 C8 -3.7(5)
Si1 C1 C12 C8 169.3(3)
C2 C1 C12 C11 177.9(3)
Si1 C1 C12 C11 -9.1(5)
C10 C11 C12 C8 14.3(4)
C27 C11 C12 C8 132.5(3)
C25 C11 C12 C8 -104.9(3)
C10 C11 C12 C1 -167.2(4)
C27 C11 C12 C1 -49.0(5)
C25 C11 C12 C1 73.6(5)
C2 C3 C13 C14 -172.4(4)
C15 C3 C13 C14 62.4(5)
C4 C3 C13 C14 -59.5(5)
C2 C3 C15 C16 45.1(5)
C13 C3 C15 C16 168.0(3)
C4 C3 C15 C16 -69.3(4)
C6 C5 C17A C18A -179.5(5)
C4 C5 C17A C18A 68.4(5)
C19 C5 C17A C18A -56.6(6)
C6 C5 C19 C20 -52.7(5)
C4 C5 C19 C20 61.7(5)
C17A C5 C19 C20 -173.7(4)
C8 C9 C21 C22 -179.2(4)
C10 C9 C21 C22 -66.9(5)
C23 C9 C21 C22 58.1(5)
C8 C9 C23 C24 48.2(5)
C10 C9 C23 C24 -65.9(5)
C21 C9 C23 C24 169.1(4)
C10 C11 C25 C26 49.0(5)
C27 C11 C25 C26 -72.8(4)
C12 C11 C25 C26 161.8(3)
C10 C11 C27 C28 70.6(4)
C25 C11 C27 C28 -165.9(3)
C12 C11 C27 C28 -43.6(4)
Si1 P1 C29 C30 95.0(3)
Si1 P1 C29 C40 -93.8(3)
C40 C29 C30 C34 4.8(5)
P1 C29 C30 C34 176.3(3)
C40 C29 C30 C31 -175.4(4)
P1 C29 C30 C31 -3.9(6)
C34 C30 C31 C41 104.8(4)
C29 C30 C31 C41 -75.0(5)
C34 C30 C31 C43 -130.9(3)
C29 C30 C31 C43 49.3(6)
C34 C30 C31 C32 -12.2(4)
C29 C30 C31 C32 168.0(4)
C30 C31 C32 C33 20.7(4)
C41 C31 C32 C33 -95.5(4)
C43 C31 C32 C33 143.2(3)
C31 C32 C33 C34 -20.9(4)
C31 C32 C33 C45 95.8(4)
C31 C32 C33 C47 -141.1(3)
C29 C30 C34 C35 -1.6(6)
C31 C30 C34 C35 178.6(3)
C29 C30 C34 C33 178.9(3)
C31 C30 C34 C33 -1.0(4)
C45 C33 C34 C35 74.3(5)
C47 C33 C34 C35 -46.8(5)
C32 C33 C34 C35 -165.9(4)
C45 C33 C34 C30 -106.2(4)
C47 C33 C34 C30 132.7(4)
C32 C33 C34 C30 13.6(4)
C30 C34 C35 C36 -2.8(6)
C33 C34 C35 C36 176.7(3)
C34 C35 C36 C40 3.8(6)
C34 C35 C36 C37 -173.3(4)
C35 C36 C37 C49 -69.9(5)
C40 C36 C37 C49 112.7(4)
C35 C36 C37 C51 48.9(5)
C40 C36 C37 C51 -128.5(4)
C35 C36 C37 C38 169.3(4)
C40 C36 C37 C38 -8.1(4)
C36 C37 C38 C39 14.9(4)
C49 C37 C38 C39 -102.5(4)
C51 C37 C38 C39 134.8(3)
C37 C38 C39 C53A 104.6(4)
C37 C38 C39 C40 -16.1(4)
C37 C38 C39 C55 -136.6(3)
C35 C36 C40 C29 -0.5(6)
C37 C36 C40 C29 177.0(3)
C35 C36 C40 C39 -179.5(3)
C37 C36 C40 C39 -2.0(4)
C30 C29 C40 C36 -3.8(5)
P1 C29 C40 C36 -175.2(3)
C30 C29 C40 C39 175.0(3)
P1 C29 C40 C39 3.6(6)
C53A C39 C40 C36 -109.7(4)
C55 C39 C40 C36 129.3(3)
C38 C39 C40 C36 11.0(4)
C53A C39 C40 C29 71.4(5)
C55 C39 C40 C29 -49.6(5)
C38 C39 C40 C29 -167.8(4)
C30 C31 C41 C42 -177.5(3)
C43 C31 C41 C42 55.5(4)
C32 C31 C41 C42 -65.2(4)
C30 C31 C43 C44 44.7(5)
C41 C31 C43 C44 168.5(3)
C32 C31 C43 C44 -70.3(4)
C34 C33 C45 C46 175.5(4)
C47 C33 C45 C46 -61.1(5)
C32 C33 C45 C46 63.2(5)
C34 C33 C47 C48 -48.7(5)
C45 C33 C47 C48 -169.8(3)
C32 C33 C47 C48 64.6(4)
C36 C37 C49 C50 -176.9(4)
C51 C37 C49 C50 61.7(5)
C38 C37 C49 C50 -63.7(5)
C36 C37 C51 C52 53.4(5)
C49 C37 C51 C52 173.1(4)
C38 C37 C51 C52 -60.7(5)
C40 C39 C53A C54A 67.7(5)
C55 C39 C53A C54A -167.8(4)
C38 C39 C53A C54A -47.3(6)
C53A C39 C55 C56 -168.4(3)
C40 C39 C55 C56 -44.4(5)
C38 C39 C55 C56 69.5(4)
C66 C57 C58 C59 0.0(6)
C66 C57 C58 Si1 179.9(3)
C1 Si1 C58 C57 -178.7(3)
P1 Si1 C58 C57 1.1(4)
C1 Si1 C58 C59 1.2(4)
P1 Si1 C58 C59 -179.0(3)
C57 C58 C59 C60 -0.5(6)
Si1 C58 C59 C60 179.6(3)
C58 C59 C60 C61 0.6(7)
C59 C60 C61 C66 -0.1(7)
C59 C60 C61 C62 -178.7(5)
C66 C61 C62 C63 0.0(8)
C60 C61 C62 C63 178.6(5)
C61 C62 C63 C64 0.5(9)
C62 C63 C64 C65 0.3(9)
C63 C64 C65 C66 -1.5(8)
C64 C65 C66 C61 1.9(7)
C64 C65 C66 C57 -177.5(5)
C60 C61 C66 C65 -179.9(4)
C62 C61 C66 C65 -1.2(7)
C60 C61 C66 C57 -0.5(7)
C62 C61 C66 C57 178.2(4)
C58 C57 C66 C65 179.9(4)
C58 C57 C66 C61 0.5(7)
C106 C101 C102 C103 0.0
C107 C101 C102 C103 180.0
C101 C102 C103 C104 0.0
C102 C103 C104 C105 0.0
C103 C104 C105 C106 0.0
C104 C105 C106 C101 0.0
C102 C101 C106 C105 0.0
C107 C101 C106 C105 180.0
C206 C201 C202 C203 0.0
C207 C201 C202 C203 180.0
C201 C202 C203 C204 0.0
C202 C203 C204 C205 0.0
C203 C204 C205 C206 0.0
C202 C201 C206 C205 0.0
C207 C201 C206 C205 180.0
C204 C205 C206 C201 0.0
